data_4340266
loop_
_publ_author_name
'Hu, Tong-Liang'
'Li, Jian-Rong'
'Liu, Chun-Sen'
'Shi, Xue-Song'
'Zhou, Jiang-Ning'
'Bu, Xian-He'
'Ribas, Joan'

_publ_section_title
;
 Syntheses, crystal structures, and magneto-structural correlations of
 novel Cu(II) complexes containing a planar [Cu(mu-L1)]2 (HL1 =
 3-(2-pyridyl)pyrazole) unit: from dinuclear to tetranuclear and then to
 one-dimensional compounds.
;
_journal_issue 1
_journal_name_full 'Inorganic chemistry'
_journal_page_first 162
_journal_page_last 173
_journal_paper_doi 10.1021/ic051488d
_journal_volume 45
_journal_year 2006
_chemical_formula_sum 'C46 H30 Cu4 N14 O11'
_chemical_formula_weight 1209.00
_chemical_name_systematic
; 
 ? 
;
_space_group_IT_number 2
_symmetry_cell_setting triclinic
_symmetry_space_group_name_Hall '-P 1'
_symmetry_space_group_name_H-M 'P -1'
_atom_sites_solution_hydrogens geom
_atom_sites_solution_primary direct
_atom_sites_solution_secondary difmap
_audit_creation_method SHELXL-97
_cell_angle_alpha 87.232(4)
_cell_angle_beta 81.369(4)
_cell_angle_gamma 84.222(4)
_cell_formula_units_Z 2
_cell_length_a 8.3477(19)
_cell_length_b 12.348(3)
_cell_length_c 23.053(5)
_cell_measurement_reflns_used 3597
_cell_measurement_temperature 298(2)
_cell_measurement_theta_max 24.256
_cell_measurement_theta_min 2.6351
_cell_volume 2336.1(9)
_computing_cell_refinement SMART
_computing_data_collection 'SMART (Bruker, 1998)'
_computing_data_reduction 'SAINT (Bruker, 1998)'
_computing_molecular_graphics 'SHELXTL (Sheldrick, 1997b)'
_computing_publication_material SHELXTL
_computing_structure_refinement 'SHELXL-97 (Sheldrick, 1997a)'
_computing_structure_solution 'SHELXS-97 (Sheldrick, 1997a)'
_diffrn_ambient_temperature 298(2)
_diffrn_measured_fraction_theta_full 0.982
_diffrn_measured_fraction_theta_max 0.982
_diffrn_measurement_device_type 'Bruker SMART CCD area-detecter'
_diffrn_measurement_method '\f and \w scans'
_diffrn_radiation_monochromator graphite
_diffrn_radiation_source 'fine-focus sealed tube'
_diffrn_radiation_type MoK\a
_diffrn_radiation_wavelength 0.71073
_diffrn_reflns_av_R_equivalents 0.0518
_diffrn_reflns_av_sigmaI/netI 0.1177
_diffrn_reflns_limit_h_max 10
_diffrn_reflns_limit_h_min -7
_diffrn_reflns_limit_k_max 14
_diffrn_reflns_limit_k_min -14
_diffrn_reflns_limit_l_max 27
_diffrn_reflns_limit_l_min -27
_diffrn_reflns_number 12432
_diffrn_reflns_theta_full 25.30
_diffrn_reflns_theta_max 25.30
_diffrn_reflns_theta_min 1.66
_diffrn_standards_number 0
_exptl_absorpt_coefficient_mu 1.875
_exptl_absorpt_correction_T_max 0.8958
_exptl_absorpt_correction_T_min 0.6414
_exptl_absorpt_correction_type multi-scan
_exptl_absorpt_process_details SADABS
_exptl_crystal_colour Green
_exptl_crystal_density_diffrn 1.719
_exptl_crystal_density_method 'not measured'
_exptl_crystal_description Bar
_exptl_crystal_F_000 1216
_exptl_crystal_size_max 0.26
_exptl_crystal_size_mid 0.07
_exptl_crystal_size_min 0.06
_refine_diff_density_max 0.706
_refine_diff_density_min -0.520
_refine_diff_density_rms 0.120
_refine_ls_extinction_method none
_refine_ls_goodness_of_fit_ref 0.978
_refine_ls_hydrogen_treatment constr
_refine_ls_matrix_type full
_refine_ls_number_parameters 676
_refine_ls_number_reflns 8328
_refine_ls_number_restraints 0
_refine_ls_restrained_S_all 0.978
_refine_ls_R_factor_all 0.1128
_refine_ls_R_factor_gt 0.0697
_refine_ls_shift/su_max 0.000
_refine_ls_shift/su_mean 0.000
_refine_ls_structure_factor_coef Fsqd
_refine_ls_weighting_details 'calc w=1/[\s^2^(Fo^2^)+(0.0583P)^2^] where P=(Fo^2^+2Fc^2^)/3'
_refine_ls_weighting_scheme calc
_refine_ls_wR_factor_gt 0.1370
_refine_ls_wR_factor_ref 0.1582
_reflns_number_gt 5285
_reflns_number_total 8328
_reflns_threshold_expression I>2\S(I)
_cod_data_source_file ic051488dsi20051028_113801.cif
_cod_data_source_block 7
_cod_depositor_comments
;
The following automatic conversions were performed:

'_symmetry_cell_setting' value 'Triclinic' changed to 'triclinic'
according to
/usr/data/users/saulius/automatic-downloads/retrospective/ACS/lib/dictionaries/cif_core.dic
dictionary named 'cif_core.dic' version 2.4.2 from 2011-04-26.

Automatic conversion script
Id: cif_fix_values 2281 2013-09-26 08:29:07Z andrius 
;
_cod_original_cell_volume 2336.0(9)
_cod_original_sg_symbol_H-M P-1
_cod_database_code 4340266

loop_
_symmetry_equiv_pos_as_xyz
'x, y, z'
'-x, -y, -z'

loop_
_atom_site_label
_atom_site_type_symbol
_atom_site_fract_x
_atom_site_fract_y
_atom_site_fract_z
_atom_site_U_iso_or_equiv
_atom_site_adp_type
_atom_site_occupancy
_atom_site_symmetry_multiplicity
_atom_site_calc_flag
_atom_site_refinement_flags
C1 C 0.4535(9) 0.7693(6) 0.4165(3) 0.0397(19) Uani 1 1 d .
H1 H 0.4975 0.7659 0.4514 0.048 Uiso 1 1 calc R
C2 C 0.5041(10) 0.6905(6) 0.3773(3) 0.045(2) Uani 1 1 d .
H2 H 0.5831 0.6352 0.3849 0.054 Uiso 1 1 calc R
C3 C 0.4386(10) 0.6931(6) 0.3268(3) 0.047(2) Uani 1 1 d .
H3 H 0.4703 0.6384 0.2999 0.056 Uiso 1 1 calc R
C4 C 0.3264(9) 0.7760(6) 0.3158(3) 0.0386(19) Uani 1 1 d .
H4 H 0.2801 0.7791 0.2815 0.046 Uiso 1 1 calc R
C5 C 0.2823(8) 0.8558(5) 0.3569(3) 0.0278(16) Uani 1 1 d .
C6 C 0.1676(9) 0.9500(6) 0.3491(3) 0.0298(17) Uani 1 1 d .
C7 C 0.0752(9) 0.9871(6) 0.3055(3) 0.041(2) Uani 1 1 d .
H7 H 0.0719 0.9548 0.2702 0.049 Uiso 1 1 calc R
C8 C 0.0079(10) 0.9205(6) 0.6744(3) 0.046(2) Uani 1 1 d .
H8 H 0.0794 0.8767 0.6948 0.056 Uiso 1 1 calc R
C9 C 0.2570(9) 0.5588(6) 0.5254(3) 0.0380(19) Uani 1 1 d .
H9 H 0.3077 0.5558 0.5588 0.046 Uiso 1 1 calc R
C10 C 0.2903(9) 0.4734(6) 0.4882(3) 0.043(2) Uani 1 1 d .
H10 H 0.3629 0.4142 0.4962 0.051 Uiso 1 1 calc R
C11 C 0.2156(9) 0.4765(6) 0.4396(3) 0.040(2) Uani 1 1 d .
H11 H 0.2344 0.4188 0.4142 0.049 Uiso 1 1 calc R
C12 C 0.1114(9) 0.5667(6) 0.4283(3) 0.0349(18) Uani 1 1 d .
H12 H 0.0605 0.5714 0.3950 0.042 Uiso 1 1 calc R
C13 C 0.0846(8) 0.6497(5) 0.4679(3) 0.0277(16) Uani 1 1 d .
C14 C -0.0285(8) 0.7458(5) 0.4607(3) 0.0264(16) Uani 1 1 d .
C15 C 0.1158(9) 1.2159(6) 0.5827(3) 0.0345(18) Uani 1 1 d .
H15 H 0.1206 1.2482 0.6179 0.041 Uiso 1 1 calc R
C16 C 0.1944(9) 1.1197(6) 0.5627(3) 0.0356(18) Uani 1 1 d .
H16 H 0.2636 1.0740 0.5832 0.043 Uiso 1 1 calc R
C17 C 0.4088(9) 0.8759(5) 0.5624(3) 0.0315(17) Uani 1 1 d .
C18 C 0.4005(8) 0.7819(5) 0.6069(3) 0.0230(15) Uani 1 1 d .
C19 C 0.5264(9) 0.7479(6) 0.6372(3) 0.045(2) Uani 1 1 d .
H19 H 0.6228 0.7812 0.6296 0.054 Uiso 1 1 calc R
C20 C 0.5107(11) 0.6642(7) 0.6791(3) 0.053(2) Uani 1 1 d .
H20 H 0.5974 0.6381 0.6985 0.064 Uiso 1 1 calc R
C21 C 0.3659(10) 0.6212(6) 0.6912(3) 0.043(2) Uani 1 1 d .
H21 H 0.3521 0.5663 0.7201 0.052 Uiso 1 1 calc R
C22 C 0.2390(9) 0.6578(6) 0.6614(3) 0.0346(18) Uani 1 1 d .
C23 C 0.0708(12) 0.6176(7) 0.6736(4) 0.056(2) Uani 1 1 d .
C24 C 0.8617(9) 1.0747(6) 0.1267(3) 0.0386(19) Uani 1 1 d .
H24 H 0.9135 1.0050 0.1209 0.046 Uiso 1 1 calc R
C25 C 0.8867(10) 1.1311(7) 0.1738(3) 0.045(2) Uani 1 1 d .
H25 H 0.9561 1.1002 0.1994 0.054 Uiso 1 1 calc R
C26 C 0.8089(11) 1.2333(7) 0.1829(3) 0.053(2) Uani 1 1 d .
H26 H 0.8256 1.2724 0.2146 0.063 Uiso 1 1 calc R
C27 C 0.7074(10) 1.2771(6) 0.1455(3) 0.048(2) Uani 1 1 d .
H27 H 0.6515 1.3455 0.1519 0.057 Uiso 1 1 calc R
C28 C 0.6881(9) 1.2183(6) 0.0976(3) 0.0309(17) Uani 1 1 d .
C29 C 0.5929(9) 1.2579(5) 0.0519(3) 0.0310(17) Uani 1 1 d .
C30 C 0.4969(10) 1.3535(6) 0.0428(4) 0.050(2) Uani 1 1 d .
H30 H 0.4739 1.4134 0.0666 0.060 Uiso 1 1 calc R
C31 C 0.5566(10) 0.6609(6) 0.0097(3) 0.049(2) Uani 1 1 d .
H31 H 0.6227 0.6093 0.0282 0.058 Uiso 1 1 calc R
C32 C 0.6755(9) 0.8559(7) 0.2186(3) 0.043(2) Uani 1 1 d .
H32 H 0.7399 0.7906 0.2116 0.052 Uiso 1 1 calc R
C33 C 0.6814(10) 0.9075(7) 0.2691(3) 0.048(2) Uani 1 1 d .
H33 H 0.7501 0.8786 0.2954 0.058 Uiso 1 1 calc R
C34 C 0.5848(10) 1.0024(7) 0.2804(3) 0.050(2) Uani 1 1 d .
H34 H 0.5850 1.0383 0.3149 0.060 Uiso 1 1 calc R
C35 C 0.4884(10) 1.0436(6) 0.2405(3) 0.042(2) Uani 1 1 d .
H35 H 0.4220 1.1081 0.2475 0.051 Uiso 1 1 calc R
C36 C 0.4894(9) 0.9887(6) 0.1890(3) 0.0337(18) Uani 1 1 d .
C37 C 0.3959(9) 1.0270(6) 0.1429(3) 0.0314(17) Uani 1 1 d .
C38 C 0.6990(9) 0.8799(6) -0.1326(3) 0.0359(18) Uani 1 1 d .
H38 H 0.7247 0.8202 -0.1565 0.043 Uiso 1 1 calc R
C39 C 0.7490(9) 0.8928(6) -0.0792(3) 0.0362(18) Uani 1 1 d .
H39 H 0.8145 0.8415 -0.0604 0.043 Uiso 1 1 calc R
C40 C 0.9088(9) 0.8436(6) 0.0494(3) 0.0309(17) Uani 1 1 d .
C41 C 0.8935(8) 0.7341(5) 0.0807(3) 0.0296(16) Uani 1 1 d .
C42 C 1.0264(9) 0.6598(6) 0.0830(3) 0.044(2) Uani 1 1 d .
H42 H 1.1275 0.6736 0.0625 0.053 Uiso 1 1 calc R
C43 C 1.0081(11) 0.5644(7) 0.1161(4) 0.064(3) Uani 1 1 d .
H43 H 1.0970 0.5138 0.1194 0.077 Uiso 1 1 calc R
C44 C 0.8552(10) 0.5460(6) 0.1442(3) 0.044(2) Uani 1 1 d .
H44 H 0.8406 0.4828 0.1672 0.053 Uiso 1 1 calc R
C45 C 0.7243(9) 0.6202(6) 0.1384(3) 0.0347(18) Uani 1 1 d .
C46 C 0.5542(10) 0.6056(6) 0.1674(3) 0.0400(19) Uani 1 1 d .
Cu1 Cu 0.25144(10) 0.97785(7) 0.46068(3) 0.0261(2) Uani 1 1 d .
Cu2 Cu 0.07060(10) 0.77617(7) 0.57047(3) 0.0285(2) Uani 1 1 d .
Cu3 Cu 0.72571(10) 1.05135(6) 0.01416(3) 0.0263(2) Uani 1 1 d .
Cu4 Cu 0.54861(10) 0.82452(7) 0.10193(3) 0.0284(2) Uani 1 1 d .
N1 N 0.3421(7) 0.8523(4) 0.4072(2) 0.0276(14) Uani 1 1 d .
N2 N 0.1355(6) 1.0207(4) 0.3936(2) 0.0231(13) Uani 1 1 d .
N3 N -0.0256(7) 0.8987(4) 0.6203(2) 0.0287(14) Uani 1 1 d .
N4 N 0.1554(7) 0.6456(4) 0.5159(2) 0.0300(14) Uani 1 1 d .
N5 N -0.0538(7) 0.8163(4) 0.5052(2) 0.0261(13) Uani 1 1 d .
N6 N 0.1588(7) 1.0998(4) 0.5098(2) 0.0296(14) Uani 1 1 d .
N7 N 0.2591(7) 0.7368(4) 0.6190(2) 0.0307(14) Uani 1 1 d .
N8 N 0.7644(7) 1.1180(5) 0.0890(2) 0.0309(14) Uani 1 1 d .
N9 N 0.5927(7) 1.1916(4) 0.0074(2) 0.0278(13) Uani 1 1 d .
N10 N 0.5009(7) 0.7585(5) 0.0305(2) 0.0334(15) Uani 1 1 d .
N11 N 0.5816(7) 0.8948(4) 0.1788(2) 0.0307(14) Uani 1 1 d .
N12 N 0.3990(7) 0.9585(4) 0.0982(2) 0.0271(13) Uani 1 1 d .
N13 N 0.6894(7) 0.9899(4) -0.0586(2) 0.0299(14) Uani 1 1 d .
N14 N 0.7468(7) 0.7142(4) 0.1068(2) 0.0283(14) Uani 1 1 d .
O1 O 0.4871(6) 1.0606(4) 0.4350(2) 0.0429(14) Uani 1 1 d .
O2 O 0.3019(6) 0.8819(4) 0.52822(18) 0.0305(12) Uani 1 1 d .
O3 O -0.0282(7) 0.6534(4) 0.6406(2) 0.0502(15) Uani 1 1 d .
O4 O 0.0490(9) 0.5572(6) 0.7184(3) 0.098(3) Uani 1 1 d .
O5 O 0.4485(6) 0.6813(4) 0.1605(2) 0.0479(14) Uani 1 1 d .
O6 O 0.5335(7) 0.5172(4) 0.1951(2) 0.0563(16) Uani 1 1 d .
O7 O 0.7764(5) 0.9037(3) 0.04815(19) 0.0282(11) Uani 1 1 d .
O8 O 0.9546(7) 1.1319(4) -0.0295(3) 0.0600(17) Uani 1 1 d .
O1W O 0.1409(9) 0.7985(7) 0.1866(3) 0.106(3) Uani 1 1 d .
O2W O 0.7459(9) 0.6063(7) 0.7973(3) 0.120(3) Uani 1 1 d .
O3W O 1.0645(12) 0.3262(7) 0.7209(4) 0.131(3) Uani 1 1 d .

loop_
_atom_site_aniso_label
_atom_site_aniso_U_11
_atom_site_aniso_U_22
_atom_site_aniso_U_33
_atom_site_aniso_U_23
_atom_site_aniso_U_13
_atom_site_aniso_U_12
C1 0.037(5) 0.044(5) 0.037(4) -0.004(4) -0.007(4) 0.006(4)
C2 0.048(5) 0.037(5) 0.049(5) 0.002(4) -0.012(4) 0.011(4)
C3 0.059(6) 0.038(5) 0.042(5) -0.008(4) -0.007(4) 0.006(4)
C4 0.039(5) 0.043(5) 0.034(4) -0.007(4) -0.010(4) 0.001(4)
C5 0.030(4) 0.028(4) 0.027(4) 0.000(3) -0.009(3) -0.006(3)
C6 0.033(4) 0.035(4) 0.020(3) 0.000(3) -0.002(3) 0.000(3)
C7 0.054(5) 0.050(5) 0.021(4) -0.009(4) -0.019(4) 0.013(4)
C8 0.053(6) 0.059(6) 0.026(4) -0.002(4) -0.020(4) 0.021(4)
C9 0.035(5) 0.043(5) 0.040(4) 0.000(4) -0.020(4) -0.003(4)
C10 0.039(5) 0.027(4) 0.063(6) -0.003(4) -0.014(4) 0.001(4)
C11 0.039(5) 0.041(5) 0.041(5) -0.012(4) -0.001(4) -0.003(4)
C12 0.037(5) 0.037(5) 0.031(4) -0.009(3) -0.003(4) -0.005(4)
C13 0.028(4) 0.022(4) 0.033(4) -0.001(3) -0.006(3) -0.004(3)
C14 0.022(4) 0.033(4) 0.027(4) 0.000(3) -0.008(3) -0.006(3)
C15 0.043(5) 0.037(5) 0.024(4) -0.014(3) -0.006(4) 0.001(4)
C16 0.046(5) 0.037(5) 0.026(4) -0.001(3) -0.021(4) 0.004(4)
C17 0.038(5) 0.031(4) 0.024(4) 0.001(3) -0.004(4) 0.001(4)
C18 0.027(4) 0.023(4) 0.018(3) -0.006(3) -0.008(3) 0.011(3)
C19 0.036(5) 0.047(5) 0.054(5) -0.005(4) -0.020(4) 0.005(4)
C20 0.054(6) 0.065(6) 0.037(5) 0.005(4) -0.021(5) 0.025(5)
C21 0.058(6) 0.038(5) 0.029(4) 0.005(3) -0.004(4) 0.018(4)
C22 0.040(5) 0.034(4) 0.029(4) 0.004(3) -0.007(4) 0.005(4)
C23 0.071(7) 0.037(5) 0.058(6) 0.017(4) -0.010(5) -0.008(5)
C24 0.042(5) 0.041(5) 0.034(4) 0.001(4) -0.010(4) 0.001(4)
C25 0.046(5) 0.061(6) 0.029(4) 0.005(4) -0.019(4) 0.005(4)
C26 0.069(7) 0.053(6) 0.038(5) -0.018(4) -0.016(5) -0.001(5)
C27 0.053(6) 0.044(5) 0.049(5) -0.013(4) -0.023(5) 0.010(4)
C28 0.036(5) 0.033(4) 0.026(4) 0.000(3) -0.011(3) -0.002(4)
C29 0.038(5) 0.024(4) 0.033(4) -0.003(3) -0.009(4) -0.006(3)
C30 0.061(6) 0.030(5) 0.064(6) -0.012(4) -0.031(5) 0.009(4)
C31 0.069(6) 0.032(5) 0.050(5) -0.008(4) -0.037(5) 0.012(4)
C32 0.041(5) 0.052(5) 0.038(5) 0.000(4) -0.015(4) -0.001(4)
C33 0.054(6) 0.061(6) 0.034(4) 0.005(4) -0.019(4) -0.009(5)
C34 0.060(6) 0.061(6) 0.032(4) -0.006(4) -0.017(4) -0.006(5)
C35 0.050(5) 0.041(5) 0.038(4) -0.018(4) -0.010(4) -0.002(4)
C36 0.032(4) 0.042(5) 0.027(4) 0.006(3) -0.007(3) -0.008(4)
C37 0.027(4) 0.038(5) 0.031(4) -0.002(3) -0.009(3) -0.008(3)
C38 0.035(5) 0.037(5) 0.036(4) -0.011(4) -0.004(4) 0.004(4)
C39 0.037(5) 0.033(4) 0.039(4) -0.009(4) -0.015(4) 0.008(4)
C40 0.036(5) 0.030(4) 0.027(4) -0.002(3) -0.005(4) -0.003(4)
C41 0.025(4) 0.030(4) 0.035(4) 0.002(3) -0.011(3) 0.000(3)
C42 0.033(5) 0.042(5) 0.057(5) 0.007(4) -0.009(4) -0.003(4)
C43 0.055(6) 0.039(5) 0.098(8) 0.013(5) -0.019(6) 0.008(5)
C44 0.056(6) 0.025(4) 0.051(5) 0.010(4) -0.012(5) 0.001(4)
C45 0.044(5) 0.032(4) 0.030(4) 0.007(3) -0.016(4) -0.001(4)
C46 0.052(6) 0.037(5) 0.034(4) 0.009(4) -0.018(4) -0.008(4)
Cu1 0.0287(5) 0.0280(5) 0.0231(4) -0.0009(4) -0.0101(4) 0.0001(4)
Cu2 0.0330(5) 0.0284(5) 0.0257(5) -0.0019(4) -0.0115(4) 0.0008(4)
Cu3 0.0278(5) 0.0259(5) 0.0257(4) 0.0007(4) -0.0074(4) -0.0007(4)
Cu4 0.0310(5) 0.0271(5) 0.0277(5) 0.0013(4) -0.0089(4) 0.0001(4)
N1 0.033(4) 0.028(3) 0.025(3) -0.002(3) -0.012(3) -0.005(3)
N2 0.024(3) 0.027(3) 0.020(3) 0.004(2) -0.012(3) 0.002(3)
N3 0.035(4) 0.030(3) 0.021(3) 0.001(3) -0.012(3) 0.004(3)
N4 0.030(4) 0.027(3) 0.035(3) 0.000(3) -0.012(3) -0.002(3)
N5 0.026(3) 0.026(3) 0.028(3) -0.004(3) -0.009(3) -0.001(3)
N6 0.033(4) 0.032(3) 0.025(3) -0.002(3) -0.012(3) 0.004(3)
N7 0.038(4) 0.031(3) 0.025(3) -0.001(3) -0.012(3) 0.002(3)
N8 0.031(4) 0.031(4) 0.031(3) -0.001(3) -0.004(3) -0.004(3)
N9 0.027(3) 0.021(3) 0.036(3) 0.001(3) -0.014(3) 0.003(3)
N10 0.035(4) 0.030(4) 0.038(3) 0.000(3) -0.016(3) 0.001(3)
N11 0.037(4) 0.030(4) 0.027(3) 0.000(3) -0.007(3) -0.005(3)
N12 0.025(3) 0.031(3) 0.026(3) 0.004(3) -0.008(3) -0.003(3)
N13 0.036(4) 0.022(3) 0.031(3) 0.000(3) -0.005(3) 0.003(3)
N14 0.034(4) 0.027(3) 0.026(3) -0.001(3) -0.012(3) 0.002(3)
O1 0.031(3) 0.047(3) 0.054(3) 0.012(3) -0.011(3) -0.019(3)
O2 0.038(3) 0.034(3) 0.024(2) 0.005(2) -0.018(2) -0.007(2)
O3 0.058(4) 0.047(4) 0.047(3) 0.010(3) -0.009(3) -0.018(3)
O4 0.111(6) 0.100(6) 0.087(5) 0.070(5) -0.026(5) -0.041(5)
O5 0.042(3) 0.041(3) 0.058(4) 0.021(3) -0.007(3) -0.004(3)
O6 0.058(4) 0.042(4) 0.064(4) 0.021(3) 0.000(3) -0.005(3)
O7 0.028(3) 0.024(3) 0.034(3) 0.006(2) -0.010(2) 0.001(2)
O8 0.040(4) 0.043(4) 0.090(5) 0.018(3) 0.008(3) -0.003(3)
O1W 0.085(6) 0.164(8) 0.076(5) -0.040(5) 0.000(4) -0.043(5)
O2W 0.076(6) 0.184(9) 0.102(6) 0.000(6) -0.010(5) -0.023(6)
O3W 0.191(10) 0.100(7) 0.108(7) -0.013(5) -0.047(7) -0.002(6)

loop_
_atom_type_symbol
_atom_type_description
_atom_type_scat_dispersion_real
_atom_type_scat_dispersion_imag
_atom_type_scat_source
C C 0.0033 0.0016 'International Tables Vol C Tables 4.2.6.8 and 6.1.1.4'
H H 0.0000 0.0000 'International Tables Vol C Tables 4.2.6.8 and 6.1.1.4'
N N 0.0061 0.0033 'International Tables Vol C Tables 4.2.6.8 and 6.1.1.4'
O O 0.0106 0.0060 'International Tables Vol C Tables 4.2.6.8 and 6.1.1.4'
Cu Cu 0.3201 1.2651 'International Tables Vol C Tables 4.2.6.8 and 6.1.1.4'

loop_
_geom_angle_atom_site_label_1
_geom_angle_atom_site_label_2
_geom_angle_atom_site_label_3
_geom_angle
_geom_angle_site_symmetry_1
_geom_angle_site_symmetry_3
N1 C1 C2 122.7(7) . .
N1 C1 H1 118.6 . .
C2 C1 H1 118.6 . .
C1 C2 C3 119.4(7) . .
C1 C2 H2 120.3 . .
C3 C2 H2 120.3 . .
C2 C3 C4 119.4(7) . .
C2 C3 H3 120.3 . .
C4 C3 H3 120.3 . .
C3 C4 C5 118.6(7) . .
C3 C4 H4 120.7 . .
C5 C4 H4 120.7 . .
N1 C5 C4 122.3(7) . .
N1 C5 C6 114.2(6) . .
C4 C5 C6 123.4(6) . .
N2 C6 C7 108.6(6) . .
N2 C6 C5 116.6(6) . .
C7 C6 C5 134.8(6) . .
C8 C7 C6 104.9(6) 2_576 .
C8 C7 H7 127.5 2_576 .
C6 C7 H7 127.5 . .
C7 C8 N3 111.4(6) 2_576 .
C7 C8 H8 124.3 2_576 .
N3 C8 H8 124.3 . .
N4 C9 C10 122.9(7) . .
N4 C9 H9 118.6 . .
C10 C9 H9 118.6 . .
C11 C10 C9 119.0(7) . .
C11 C10 H10 120.5 . .
C9 C10 H10 120.5 . .
C10 C11 C12 119.1(7) . .
C10 C11 H11 120.5 . .
C12 C11 H11 120.5 . .
C11 C12 C13 118.4(7) . .
C11 C12 H12 120.8 . .
C13 C12 H12 120.8 . .
N4 C13 C12 122.4(7) . .
N4 C13 C14 115.4(6) . .
C12 C13 C14 122.2(7) . .
N5 C14 C15 110.0(6) . 2_576
N5 C14 C13 116.1(6) . .
C15 C14 C13 133.9(6) 2_576 .
C16 C15 C14 104.4(6) . 2_576
C16 C15 H15 127.8 . .
C14 C15 H15 127.8 2_576 .
N6 C16 C15 111.0(6) . .
N6 C16 H16 124.5 . .
C15 C16 H16 124.5 . .
O1 C17 O2 128.0(6) 2_676 .
O1 C17 C18 117.0(6) 2_676 .
O2 C17 C18 114.9(6) . .
N7 C18 C19 120.3(6) . .
N7 C18 C17 117.3(6) . .
C19 C18 C17 122.3(7) . .
C18 C19 C20 120.2(8) . .
C18 C19 H19 119.9 . .
C20 C19 H19 119.9 . .
C21 C20 C19 118.4(7) . .
C21 C20 H20 120.8 . .
C19 C20 H20 120.8 . .
C20 C21 C22 120.8(7) . .
C20 C21 H21 119.6 . .
C22 C21 H21 119.6 . .
N7 C22 C21 119.8(7) . .
N7 C22 C23 115.7(7) . .
C21 C22 C23 124.5(7) . .
O3 C23 O4 128.8(9) . .
O3 C23 C22 117.0(7) . .
O4 C23 C22 114.0(8) . .
N8 C24 C25 121.3(7) . .
N8 C24 H24 119.4 . .
C25 C24 H24 119.4 . .
C26 C25 C24 119.5(7) . .
C26 C25 H25 120.2 . .
C24 C25 H25 120.2 . .
C27 C26 C25 119.6(7) . .
C27 C26 H26 120.2 . .
C25 C26 H26 120.2 . .
C26 C27 C28 119.1(8) . .
C26 C27 H27 120.5 . .
C28 C27 H27 120.5 . .
N8 C28 C27 121.0(7) . .
N8 C28 C29 114.0(6) . .
C27 C28 C29 125.0(7) . .
N9 C29 C30 109.2(6) . .
N9 C29 C28 117.1(6) . .
C30 C29 C28 133.8(7) . .
C31 C30 C29 103.9(7) 2_675 .
C31 C30 H30 128.1 2_675 .
C29 C30 H30 128.1 . .
N10 C31 C30 110.9(7) . 2_675
N10 C31 H31 124.6 . .
C30 C31 H31 124.6 2_675 .
N11 C32 C33 123.0(8) . .
N11 C32 H32 118.5 . .
C33 C32 H32 118.5 . .
C32 C33 C34 118.9(8) . .
C32 C33 H33 120.6 . .
C34 C33 H33 120.6 . .
C35 C34 C33 119.1(7) . .
C35 C34 H34 120.5 . .
C33 C34 H34 120.5 . .
C34 C35 C36 119.7(8) . .
C34 C35 H35 120.1 . .
C36 C35 H35 120.1 . .
N11 C36 C35 120.9(7) . .
N11 C36 C37 114.9(6) . .
C35 C36 C37 124.2(7) . .
N12 C37 C38 109.0(6) . 2_675
N12 C37 C36 116.6(7) . .
C38 C37 C36 134.4(7) 2_675 .
C37 C38 C39 105.4(6) 2_675 .
C37 C38 H38 127.3 2_675 .
C39 C38 H38 127.3 . .
N13 C39 C38 109.8(6) . .
N13 C39 H39 125.1 . .
C38 C39 H39 125.1 . .
O8 C40 O7 126.0(7) 2_775 .
O8 C40 C41 118.2(7) 2_775 .
O7 C40 C41 115.8(6) . .
N14 C41 C42 121.6(7) . .
N14 C41 C40 116.9(6) . .
C42 C41 C40 121.5(7) . .
C41 C42 C43 119.2(8) . .
C41 C42 H42 120.4 . .
C43 C42 H42 120.4 . .
C44 C43 C42 118.4(8) . .
C44 C43 H43 120.8 . .
C42 C43 H43 120.8 . .
C45 C44 C43 120.5(7) . .
C45 C44 H44 119.8 . .
C43 C44 H44 119.8 . .
N14 C45 C44 119.7(7) . .
N14 C45 C46 116.8(6) . .
C44 C45 C46 123.5(7) . .
O5 C46 O6 126.9(8) . .
O5 C46 C45 116.7(7) . .
O6 C46 C45 116.4(7) . .
N6 Cu1 N2 96.9(2) . .
N6 Cu1 O2 93.7(2) . .
N2 Cu1 O2 153.8(2) . .
N6 Cu1 N1 177.8(2) . .
N2 Cu1 N1 80.9(2) . .
O2 Cu1 N1 88.1(2) . .
N6 Cu1 O1 90.2(2) . .
N2 Cu1 O1 101.6(2) . .
O2 Cu1 O1 102.22(19) . .
N1 Cu1 O1 90.5(2) . .
N5 Cu2 N3 96.3(2) . .
N5 Cu2 N7 162.8(2) . .
N3 Cu2 N7 93.4(2) . .
N5 Cu2 N4 80.4(2) . .
N3 Cu2 N4 175.7(2) . .
N7 Cu2 N4 90.5(2) . .
N5 Cu2 O3 118.3(2) . .
N3 Cu2 O3 91.0(2) . .
N7 Cu2 O3 75.6(2) . .
N4 Cu2 O3 88.3(2) . .
N13 Cu3 N9 97.9(2) . .
N13 Cu3 O7 90.9(2) . .
N9 Cu3 O7 154.7(2) . .
N13 Cu3 N8 178.9(2) . .
N9 Cu3 N8 81.3(2) . .
O7 Cu3 N8 90.1(2) . .
N13 Cu3 O8 93.8(2) . .
N9 Cu3 O8 89.9(2) . .
O7 Cu3 O8 113.30(19) . .
N8 Cu3 O8 85.4(2) . .
N12 Cu4 N10 97.2(2) . .
N12 Cu4 N14 165.1(2) . .
N10 Cu4 N14 91.8(2) . .
N12 Cu4 N11 80.5(2) . .
N10 Cu4 N11 176.1(2) . .
N14 Cu4 N11 91.2(2) . .
N12 Cu4 O5 116.4(2) . .
N10 Cu4 O5 91.2(2) . .
N14 Cu4 O5 75.1(2) . .
N11 Cu4 O5 87.0(2) . .
N12 Cu4 O7 94.29(19) . .
N10 Cu4 O7 91.6(2) . .
N14 Cu4 O7 73.46(19) . .
N11 Cu4 O7 91.70(19) . .
O5 Cu4 O7 148.50(18) . .
C5 N1 C1 117.5(6) . .
C5 N1 Cu1 114.2(5) . .
C1 N1 Cu1 128.3(5) . .
N3 N2 C6 108.7(5) 2_576 .
N3 N2 Cu1 137.2(4) 2_576 .
C6 N2 Cu1 114.1(4) . .
N2 N3 C8 106.3(6) 2_576 .
N2 N3 Cu2 126.1(4) 2_576 .
C8 N3 Cu2 127.5(5) . .
C13 N4 C9 118.2(6) . .
C13 N4 Cu2 112.7(4) . .
C9 N4 Cu2 128.9(5) . .
N6 N5 C14 107.4(5) 2_576 .
N6 N5 Cu2 137.2(4) 2_576 .
C14 N5 Cu2 115.4(4) . .
C16 N6 N5 107.2(5) . 2_576
C16 N6 Cu1 126.6(5) . .
N5 N6 Cu1 126.0(4) 2_576 .
C18 N7 C22 120.5(6) . .
C18 N7 Cu2 122.1(4) . .
C22 N7 Cu2 117.3(5) . .
C24 N8 C28 119.5(6) . .
C24 N8 Cu3 126.6(5) . .
C28 N8 Cu3 113.7(4) . .
C29 N9 N10 108.8(6) . 2_675
C29 N9 Cu3 113.9(5) . .
N10 N9 Cu3 137.4(4) 2_675 .
C31 N10 N9 107.3(5) . 2_675
C31 N10 Cu4 128.0(5) . .
N9 N10 Cu4 124.7(4) 2_675 .
C32 N11 C36 118.4(6) . .
C32 N11 Cu4 128.4(5) . .
C36 N11 Cu4 113.1(5) . .
N13 N12 C37 107.8(6) 2_675 .
N13 N12 Cu4 136.9(4) 2_675 .
C37 N12 Cu4 114.6(5) . .
C39 N13 N12 107.8(5) . 2_675
C39 N13 Cu3 127.0(5) . .
N12 N13 Cu3 125.1(4) 2_675 .
C41 N14 C45 120.5(6) . .
C41 N14 Cu4 121.3(5) . .
C45 N14 Cu4 118.1(5) . .
C17 O1 Cu1 158.6(5) 2_676 .
C17 O2 Cu1 135.3(4) . .
C23 O3 Cu2 113.8(5) . .
C46 O5 Cu4 113.3(5) . .
C40 O7 Cu3 132.8(4) . .
C40 O7 Cu4 112.4(4) . .
Cu3 O7 Cu4 114.7(2) . .
C40 O8 Cu3 167.9(5) 2_775 .

loop_
_geom_bond_atom_site_label_1
_geom_bond_atom_site_label_2
_geom_bond_distance
_geom_bond_site_symmetry_2
C1 N1 1.345(9) .
C1 C2 1.352(10) .
C1 H1 0.9300 .
C2 C3 1.357(10) .
C2 H2 0.9300 .
C3 C4 1.357(10) .
C3 H3 0.9300 .
C4 C5 1.385(9) .
C4 H4 0.9300 .
C5 N1 1.325(8) .
C5 C6 1.452(9) .
C6 N2 1.357(8) .
C6 C7 1.390(9) .
C7 C8 1.338(10) 2_576
C7 H7 0.9300 .
C8 C7 1.338(10) 2_576
C8 N3 1.364(8) .
C8 H8 0.9300 .
C9 N4 1.330(9) .
C9 C10 1.372(9) .
C9 H9 0.9300 .
C10 C11 1.360(10) .
C10 H10 0.9300 .
C11 C12 1.381(10) .
C11 H11 0.9300 .
C12 C13 1.384(9) .
C12 H12 0.9300 .
C13 N4 1.327(8) .
C13 C14 1.459(9) .
C14 N5 1.355(8) .
C14 C15 1.364(9) 2_576
C15 C16 1.363(9) .
C15 C14 1.364(9) 2_576
C15 H15 0.9300 .
C16 N6 1.337(8) .
C16 H16 0.9300 .
C17 O1 1.237(7) 2_676
C17 O2 1.271(8) .
C17 C18 1.511(9) .
C18 N7 1.341(8) .
C18 C19 1.369(9) .
C19 C20 1.383(10) .
C19 H19 0.9300 .
C20 C21 1.354(11) .
C20 H20 0.9300 .
C21 C22 1.376(10) .
C21 H21 0.9300 .
C22 N7 1.352(8) .
C22 C23 1.518(11) .
C23 O3 1.240(10) .
C23 O4 1.247(9) .
C24 N8 1.334(9) .
C24 C25 1.371(9) .
C24 H24 0.9300 .
C25 C26 1.371(10) .
C25 H25 0.9300 .
C26 C27 1.355(10) .
C26 H26 0.9300 .
C27 C28 1.389(9) .
C27 H27 0.9300 .
C28 N8 1.344(8) .
C28 C29 1.450(9) .
C29 N9 1.344(8) .
C29 C30 1.384(10) .
C30 C31 1.376(9) 2_675
C30 H30 0.9300 .
C31 N10 1.332(9) .
C31 C30 1.376(9) 2_675
C31 H31 0.9300 .
C32 N11 1.336(9) .
C32 C33 1.362(10) .
C32 H32 0.9300 .
C33 C34 1.367(11) .
C33 H33 0.9300 .
C34 C35 1.359(10) .
C34 H34 0.9300 .
C35 C36 1.393(9) .
C35 H35 0.9300 .
C36 N11 1.336(9) .
C36 C37 1.445(9) .
C37 N12 1.360(8) .
C37 C38 1.361(10) 2_675
C38 C37 1.361(10) 2_675
C38 C39 1.379(9) .
C38 H38 0.9300 .
C39 N13 1.332(8) .
C39 H39 0.9300 .
C40 O8 1.226(8) 2_775
C40 O7 1.271(8) .
C40 C41 1.508(9) .
C41 N14 1.322(8) .
C41 C42 1.372(10) .
C42 C43 1.382(10) .
C42 H42 0.9300 .
C43 C44 1.377(11) .
C43 H43 0.9300 .
C44 C45 1.372(10) .
C44 H44 0.9300 .
C45 N14 1.354(8) .
C45 C46 1.500(10) .
C46 O5 1.241(9) .
C46 O6 1.252(8) .
Cu1 N6 1.954(5) .
Cu1 N2 1.969(5) .
Cu1 O2 1.981(4) .
Cu1 N1 2.041(5) .
Cu1 O1 2.294(5) .
Cu2 N5 1.971(5) .
Cu2 N3 1.975(5) .
Cu2 N7 2.070(6) .
Cu2 N4 2.093(6) .
Cu2 O3 2.282(5) .
Cu3 N13 1.950(5) .
Cu3 N9 1.973(5) .
Cu3 O7 1.980(4) .
Cu3 N8 2.029(5) .
Cu3 O8 2.315(5) .
Cu4 N12 1.976(6) .
Cu4 N10 1.982(5) .
Cu4 N14 2.048(6) .
Cu4 N11 2.077(5) .
Cu4 O5 2.319(5) .
Cu4 O7 2.379(4) .
N2 N3 1.344(7) 2_576
N3 N2 1.344(7) 2_576
N5 N6 1.354(7) 2_576
N6 N5 1.354(7) 2_576
N9 N10 1.344(7) 2_675
N10 N9 1.344(7) 2_675
N12 N13 1.355(7) 2_675
N13 N12 1.355(7) 2_675
O1 C17 1.237(8) 2_676
O8 C40 1.226(8) 2_775

loop_
_geom_torsion_atom_site_label_1
_geom_torsion_atom_site_label_2
_geom_torsion_atom_site_label_3
_geom_torsion_atom_site_label_4
_geom_torsion
_geom_torsion_site_symmetry_1
_geom_torsion_site_symmetry_4
N1 C1 C2 C3 -1.4(12) . .
C1 C2 C3 C4 1.6(12) . .
C2 C3 C4 C5 0.0(12) . .
C3 C4 C5 N1 -2.0(11) . .
C3 C4 C5 C6 178.0(7) . .
N1 C5 C6 N2 -0.6(9) . .
C4 C5 C6 N2 179.4(6) . .
N1 C5 C6 C7 -179.3(8) . .
C4 C5 C6 C7 0.7(13) . .
N2 C6 C7 C8 0.5(9) . 2_576
C5 C6 C7 C8 179.3(8) . 2_576
N4 C9 C10 C11 -0.6(12) . .
C9 C10 C11 C12 1.5(11) . .
C10 C11 C12 C13 -1.3(11) . .
C11 C12 C13 N4 0.1(11) . .
C11 C12 C13 C14 -177.5(6) . .
N4 C13 C14 N5 -3.2(9) . .
C12 C13 C14 N5 174.6(6) . .
N4 C13 C14 C15 175.0(7) . 2_576
C12 C13 C14 C15 -7.2(12) . 2_576
C14 C15 C16 N6 0.4(8) 2_576 .
O1 C17 C18 N7 156.8(6) 2_676 .
O2 C17 C18 N7 -20.6(8) . .
O1 C17 C18 C19 -18.5(10) 2_676 .
O2 C17 C18 C19 164.1(6) . .
N7 C18 C19 C20 2.3(11) . .
C17 C18 C19 C20 177.4(7) . .
C18 C19 C20 C21 -3.3(12) . .
C19 C20 C21 C22 1.8(12) . .
C20 C21 C22 N7 0.7(11) . .
C20 C21 C22 C23 -177.5(7) . .
N7 C22 C23 O3 6.1(11) . .
C21 C22 C23 O3 -175.7(8) . .
N7 C22 C23 O4 -169.8(8) . .
C21 C22 C23 O4 8.4(12) . .
N8 C24 C25 C26 0.8(12) . .
C24 C25 C26 C27 0.4(13) . .
C25 C26 C27 C28 -1.8(13) . .
C26 C27 C28 N8 2.1(12) . .
C26 C27 C28 C29 -175.5(7) . .
N8 C28 C29 N9 -0.3(9) . .
C27 C28 C29 N9 177.4(7) . .
N8 C28 C29 C30 179.8(8) . .
C27 C28 C29 C30 -2.5(14) . .
N9 C29 C30 C31 -0.8(9) . 2_675
C28 C29 C30 C31 179.1(8) . 2_675
N11 C32 C33 C34 1.3(12) . .
C32 C33 C34 C35 -1.3(12) . .
C33 C34 C35 C36 0.1(12) . .
C34 C35 C36 N11 1.3(11) . .
C34 C35 C36 C37 -177.9(7) . .
N11 C36 C37 N12 6.7(9) . .
C35 C36 C37 N12 -174.0(6) . .
N11 C36 C37 C38 -172.9(8) . 2_675
C35 C36 C37 C38 6.4(13) . 2_675
C37 C38 C39 N13 -1.0(8) 2_675 .
O8 C40 C41 N14 173.5(6) 2_775 .
O7 C40 C41 N14 -4.3(9) . .
O8 C40 C41 C42 -5.1(10) 2_775 .
O7 C40 C41 C42 177.2(7) . .
N14 C41 C42 C43 -3.6(12) . .
C40 C41 C42 C43 174.8(7) . .
C41 C42 C43 C44 2.0(13) . .
C42 C43 C44 C45 1.0(13) . .
C43 C44 C45 N14 -2.6(12) . .
C43 C44 C45 C46 179.7(7) . .
N14 C45 C46 O5 -0.7(10) . .
C44 C45 C46 O5 177.0(7) . .
N14 C45 C46 O6 177.9(6) . .
C44 C45 C46 O6 -4.3(11) . .
C4 C5 N1 C1 2.2(10) . .
C6 C5 N1 C1 -177.8(6) . .
C4 C5 N1 Cu1 -178.3(5) . .
C6 C5 N1 Cu1 1.7(7) . .
C2 C1 N1 C5 -0.5(11) . .
C2 C1 N1 Cu1 -180.0(6) . .
N6 Cu1 N1 C5 6(6) . .
N2 Cu1 N1 C5 -1.8(5) . .
O2 Cu1 N1 C5 154.4(5) . .
O1 Cu1 N1 C5 -103.4(5) . .
N6 Cu1 N1 C1 -175(6) . .
N2 Cu1 N1 C1 177.7(6) . .
O2 Cu1 N1 C1 -26.2(6) . .
O1 Cu1 N1 C1 76.0(6) . .
C7 C6 N2 N3 0.2(8) . 2_576
C5 C6 N2 N3 -178.9(6) . 2_576
C7 C6 N2 Cu1 178.1(5) . .
C5 C6 N2 Cu1 -0.9(8) . .
N6 Cu1 N2 N3 -1.1(7) . 2_576
O2 Cu1 N2 N3 112.1(7) . 2_576
N1 Cu1 N2 N3 178.6(6) . 2_576
O1 Cu1 N2 N3 -92.8(6) . 2_576
N6 Cu1 N2 C6 -178.3(5) . .
O2 Cu1 N2 C6 -65.0(7) . .
N1 Cu1 N2 C6 1.4(5) . .
O1 Cu1 N2 C6 90.1(5) . .
C7 C8 N3 N2 -1.0(9) 2_576 2_576
C7 C8 N3 Cu2 177.5(5) 2_576 .
N5 Cu2 N3 N2 -2.1(5) . 2_576
N7 Cu2 N3 N2 163.7(5) . 2_576
N4 Cu2 N3 N2 -40(3) . 2_576
O3 Cu2 N3 N2 -120.6(5) . 2_576
N5 Cu2 N3 C8 179.7(6) . .
N7 Cu2 N3 C8 -14.5(6) . .
N4 Cu2 N3 C8 141(3) . .
O3 Cu2 N3 C8 61.1(6) . .
C12 C13 N4 C9 0.8(10) . .
C14 C13 N4 C9 178.5(6) . .
C12 C13 N4 Cu2 -174.1(5) . .
C14 C13 N4 Cu2 3.7(7) . .
C10 C9 N4 C13 -0.6(11) . .
C10 C9 N4 Cu2 173.3(5) . .
N5 Cu2 N4 C13 -2.5(5) . .
N3 Cu2 N4 C13 36(3) . .
N7 Cu2 N4 C13 -167.8(5) . .
O3 Cu2 N4 C13 116.5(5) . .
N5 Cu2 N4 C9 -176.7(6) . .
N3 Cu2 N4 C9 -138(3) . .
N7 Cu2 N4 C9 18.0(6) . .
O3 Cu2 N4 C9 -57.6(6) . .
C15 C14 N5 N6 0.3(8) 2_576 2_576
C13 C14 N5 N6 178.9(5) . 2_576
C15 C14 N5 Cu2 -177.7(4) 2_576 .
C13 C14 N5 Cu2 0.9(7) . .
N3 Cu2 N5 N6 6.3(7) . 2_576
N7 Cu2 N5 N6 -117.6(8) . 2_576
N4 Cu2 N5 N6 -176.4(7) . 2_576
O3 Cu2 N5 N6 100.8(6) . 2_576
N3 Cu2 N5 C14 -176.5(5) . .
N7 Cu2 N5 C14 59.6(9) . .
N4 Cu2 N5 C14 0.8(5) . .
O3 Cu2 N5 C14 -82.0(5) . .
C15 C16 N6 N5 -0.6(8) . 2_576
C15 C16 N6 Cu1 175.7(5) . .
N2 Cu1 N6 C16 -177.9(6) . .
O2 Cu1 N6 C16 26.1(6) . .
N1 Cu1 N6 C16 174(6) . .
O1 Cu1 N6 C16 -76.2(6) . .
N2 Cu1 N6 N5 -2.3(6) . 2_576
O2 Cu1 N6 N5 -158.3(5) . 2_576
N1 Cu1 N6 N5 -10(6) . 2_576
O1 Cu1 N6 N5 99.4(5) . 2_576
C19 C18 N7 C22 0.3(10) . .
C17 C18 N7 C22 -175.1(6) . .
C19 C18 N7 Cu2 -175.2(5) . .
C17 C18 N7 Cu2 9.4(8) . .
C21 C22 N7 C18 -1.7(10) . .
C23 C22 N7 C18 176.6(6) . .
C21 C22 N7 Cu2 174.0(5) . .
C23 C22 N7 Cu2 -7.7(8) . .
N5 Cu2 N7 C18 35.2(10) . .
N3 Cu2 N7 C18 -89.0(5) . .
N4 Cu2 N7 C18 92.8(5) . .
O3 Cu2 N7 C18 -179.2(5) . .
N5 Cu2 N7 C22 -140.4(7) . .
N3 Cu2 N7 C22 95.4(5) . .
N4 Cu2 N7 C22 -82.9(5) . .
O3 Cu2 N7 C22 5.2(5) . .
C25 C24 N8 C28 -0.6(11) . .
C25 C24 N8 Cu3 175.4(5) . .
C27 C28 N8 C24 -0.9(10) . .
C29 C28 N8 C24 177.0(6) . .
C27 C28 N8 Cu3 -177.3(6) . .
C29 C28 N8 Cu3 0.5(8) . .
N13 Cu3 N8 C24 -129(12) . .
N9 Cu3 N8 C24 -176.6(6) . .
O7 Cu3 N8 C24 27.4(6) . .
O8 Cu3 N8 C24 -86.0(6) . .
N13 Cu3 N8 C28 47(13) . .
N9 Cu3 N8 C28 -0.4(5) . .
O7 Cu3 N8 C28 -156.5(5) . .
O8 Cu3 N8 C28 90.1(5) . .
C30 C29 N9 N10 0.0(8) . 2_675
C28 C29 N9 N10 -179.9(6) . 2_675
C30 C29 N9 Cu3 179.9(5) . .
C28 C29 N9 Cu3 -0.1(8) . .
N13 Cu3 N9 C29 -178.9(5) . .
O7 Cu3 N9 C29 71.7(7) . .
N8 Cu3 N9 C29 0.2(5) . .
O8 Cu3 N9 C29 -85.1(5) . .
N13 Cu3 N9 N10 0.9(7) . 2_675
O7 Cu3 N9 N10 -108.5(7) . 2_675
N8 Cu3 N9 N10 -179.9(7) . 2_675
O8 Cu3 N9 N10 94.7(7) . 2_675
C30 C31 N10 N9 1.4(9) 2_675 2_675
C30 C31 N10 Cu4 -176.7(5) 2_675 .
N12 Cu4 N10 C31 -175.3(7) . .
N14 Cu4 N10 C31 16.6(7) . .
N11 Cu4 N10 C31 -122(3) . .
O5 Cu4 N10 C31 -58.5(7) . .
O7 Cu4 N10 C31 90.1(7) . .
N12 Cu4 N10 N9 6.9(5) . 2_675
N14 Cu4 N10 N9 -161.1(5) . 2_675
N11 Cu4 N10 N9 60(3) . 2_675
O5 Cu4 N10 N9 123.7(5) . 2_675
O7 Cu4 N10 N9 -87.6(5) . 2_675
C33 C32 N11 C36 0.1(11) . .
C33 C32 N11 Cu4 -176.9(6) . .
C35 C36 N11 C32 -1.4(10) . .
C37 C36 N11 C32 177.9(6) . .
C35 C36 N11 Cu4 176.0(5) . .
C37 C36 N11 Cu4 -4.7(8) . .
N12 Cu4 N11 C32 178.6(6) . .
N10 Cu4 N11 C32 125(3) . .
N14 Cu4 N11 C32 -13.8(6) . .
O5 Cu4 N11 C32 61.2(6) . .
O7 Cu4 N11 C32 -87.3(6) . .
N12 Cu4 N11 C36 1.5(5) . .
N10 Cu4 N11 C36 -52(3) . .
N14 Cu4 N11 C36 169.1(5) . .
O5 Cu4 N11 C36 -115.9(5) . .
O7 Cu4 N11 C36 95.6(5) . .
C38 C37 N12 N13 2.1(8) 2_675 2_675
C36 C37 N12 N13 -177.6(6) . 2_675
C38 C37 N12 Cu4 174.4(5) 2_675 .
C36 C37 N12 Cu4 -5.4(8) . .
N10 Cu4 N12 N13 -11.9(6) . 2_675
N14 Cu4 N12 N13 114.5(9) . 2_675
N11 Cu4 N12 N13 171.3(6) . 2_675
O5 Cu4 N12 N13 -106.9(6) . 2_675
O7 Cu4 N12 N13 80.3(6) . 2_675
N10 Cu4 N12 C37 179.0(5) . .
N14 Cu4 N12 C37 -54.6(10) . .
N11 Cu4 N12 C37 2.1(5) . .
O5 Cu4 N12 C37 84.0(5) . .
O7 Cu4 N12 C37 -88.9(5) . .
C38 C39 N13 N12 -0.3(8) . 2_675
C38 C39 N13 Cu3 -178.6(5) . .
N9 Cu3 N13 C39 -179.7(6) . .
O7 Cu3 N13 C39 -23.5(6) . .
N8 Cu3 N13 C39 133(12) . .
O8 Cu3 N13 C39 89.9(6) . .
N9 Cu3 N13 N12 2.3(5) . 2_675
O7 Cu3 N13 N12 158.5(5) . 2_675
N8 Cu3 N13 N12 -45(13) . 2_675
O8 Cu3 N13 N12 -88.1(5) . 2_675
C42 C41 N14 C45 2.1(10) . .
C40 C41 N14 C45 -176.5(6) . .
C42 C41 N14 Cu4 -179.0(5) . .
C40 C41 N14 Cu4 2.5(8) . .
C44 C45 N14 C41 1.0(10) . .
C46 C45 N14 C41 178.9(6) . .
C44 C45 N14 Cu4 -177.9(5) . .
C46 C45 N14 Cu4 -0.1(8) . .
N12 Cu4 N14 C41 -36.3(11) . .
N10 Cu4 N14 C41 90.7(5) . .
N11 Cu4 N14 C41 -91.9(5) . .
O5 Cu4 N14 C41 -178.5(5) . .
O7 Cu4 N14 C41 -0.4(5) . .
N12 Cu4 N14 C45 142.7(8) . .
N10 Cu4 N14 C45 -90.3(5) . .
N11 Cu4 N14 C45 87.1(5) . .
O5 Cu4 N14 C45 0.5(5) . .
O7 Cu4 N14 C45 178.5(5) . .
N6 Cu1 O1 C17 17.2(14) . 2_676
N2 Cu1 O1 C17 114.3(13) . 2_676
O2 Cu1 O1 C17 -76.6(14) . 2_676
N1 Cu1 O1 C17 -164.8(14) . 2_676
O1 C17 O2 Cu1 5.7(11) 2_676 .
C18 C17 O2 Cu1 -177.2(4) . .
N6 Cu1 O2 C17 -74.7(6) . .
N2 Cu1 O2 C17 171.4(6) . .
N1 Cu1 O2 C17 106.5(6) . .
O1 Cu1 O2 C17 16.4(6) . .
O4 C23 O3 Cu2 173.6(8) . .
C22 C23 O3 Cu2 -1.6(9) . .
N5 Cu2 O3 C23 167.3(6) . .
N3 Cu2 O3 C23 -95.1(6) . .
N7 Cu2 O3 C23 -1.8(6) . .
N4 Cu2 O3 C23 89.2(6) . .
O6 C46 O5 Cu4 -177.4(6) . .
C45 C46 O5 Cu4 1.1(8) . .
N12 Cu4 O5 C46 -170.7(5) . .
N10 Cu4 O5 C46 90.6(6) . .
N14 Cu4 O5 C46 -0.9(5) . .
N11 Cu4 O5 C46 -92.9(6) . .
O7 Cu4 O5 C46 -4.5(7) . .
O8 C40 O7 Cu3 2.4(11) 2_775 .
C41 C40 O7 Cu3 179.9(4) . .
O8 C40 O7 Cu4 -173.9(6) 2_775 .
C41 C40 O7 Cu4 3.7(7) . .
N13 Cu3 O7 C40 92.4(6) . .
N9 Cu3 O7 C40 -156.7(6) . .
N8 Cu3 O7 C40 -87.1(6) . .
O8 Cu3 O7 C40 -2.1(6) . .
N13 Cu3 O7 Cu4 -91.4(2) . .
N9 Cu3 O7 Cu4 19.5(6) . .
N8 Cu3 O7 Cu4 89.1(2) . .
O8 Cu3 O7 Cu4 174.1(2) . .
N12 Cu4 O7 C40 169.4(4) . .
N10 Cu4 O7 C40 -93.3(5) . .
N14 Cu4 O7 C40 -1.9(4) . .
N11 Cu4 O7 C40 88.8(5) . .
O5 Cu4 O7 C40 1.7(6) . .
N12 Cu4 O7 Cu3 -7.6(2) . .
N10 Cu4 O7 Cu3 89.7(2) . .
N14 Cu4 O7 Cu3 -178.9(3) . .
N11 Cu4 O7 Cu3 -88.2(2) . .
O5 Cu4 O7 Cu3 -175.3(3) . .
N13 Cu3 O8 C40 -92(3) . 2_775
N9 Cu3 O8 C40 170(3) . 2_775
O7 Cu3 O8 C40 1(3) . 2_775
N8 Cu3 O8 C40 89(3) . 2_775
